data_1511227
loop_
_publ_author_name
'Koizumi, M.'
'Yamane, H.'
'Kikkawa, S.'

_publ_section_title
;
 High- and low-temperature phases of lithium boron nitride, Li3 B N2:
 Preparation, phase relation, crystal structure, and ionic conductivity
;
_journal_name_full 'Journal of Solid State Chemistry'
_journal_page_first 1
_journal_page_last 11
_journal_paper_doi 10.1016/0022-4596(87)90135-6
_journal_volume 71
_journal_year 1987
_chemical_formula_sum 'B Li3 N2'
_chemical_name_systematic 'Li3 (B N2)'
_space_group_IT_number 94
_symmetry_space_group_name_Hall 'P 4n 2n'
_symmetry_space_group_name_H-M 'P 42 21 2'
_cell_angle_alpha 90
_cell_angle_beta 90
_cell_angle_gamma 90
_cell_formula_units_Z 2
_cell_length_a 4.6435
_cell_length_b 4.6435
_cell_length_c 5.2592
_cell_volume 113.399
_citation_journal_id_ASTM JSSCBI
_cod_data_source_file boron0-1_340.cif
_cod_data_source_block B1Li3N2
_cod_original_cell_volume 113.3994
_cod_original_formula_sum 'B1 Li3 N2'
_cod_database_code 1511227

loop_
_symmetry_equiv_pos_as_xyz
x,y,z
-y+1/2,x+1/2,z+1/2
-x,-y,z
y+1/2,-x+1/2,z+1/2
x+1/2,-y+1/2,-z+1/2
y,x,-z
-x+1/2,y+1/2,-z+1/2
-y,-x,-z

loop_
_atom_site_label
_atom_site_type_symbol
_atom_site_fract_x
_atom_site_fract_y
_atom_site_fract_z
_atom_site_occupancy
_atom_site_U_iso_or_equiv
B1 B 0 0 0 1 0.0
N1 N 0.2962 0.2962 0.5 1 0.0
Li2 Li 0 0.5 0.25 1 0.0
Li1 Li 0 0 0.5 1 0.0
